data_4027693
loop_
_publ_author_name
'Corey H. Basch'
'Jameson A. Brinck'
'Joaquin E. Ramos'
'Stephen A. Habay'
'Glenn P.A. Yap'

_publ_section_title
;
 Synthesis of cis-Octahydroindoles via Intramolecular 1,3-Dipolar
 Cycloaddition of 2-Acyl-5-aminooxazolium Salts
;
_journal_name_full 'Journal of Organic Chemistry'
_journal_page_first 10416
_journal_page_last 10421
_journal_paper_doi 10.1021/jo301600p
_journal_volume 77
_journal_year 2012
_chemical_formula_sum 'C16 H29 B Cl2 F4 N2 O2'
_chemical_formula_weight 439.12
_chemical_name_systematic
; 
 ? 
;
_space_group_IT_number 2
_symmetry_cell_setting triclinic
_symmetry_space_group_name_Hall '-P 1'
_symmetry_space_group_name_H-M 'P -1'
_atom_sites_solution_hydrogens geom
_atom_sites_solution_primary direct
_atom_sites_solution_secondary difmap
_audit_creation_method SHELXL-97
_cell_angle_alpha 78.489(4)
_cell_angle_beta 87.071(4)
_cell_angle_gamma 82.042(4)
_cell_formula_units_Z 2
_cell_length_a 8.654(2)
_cell_length_b 9.693(2)
_cell_length_c 12.619(3)
_cell_measurement_reflns_used 1012
_cell_measurement_temperature 200(2)
_cell_measurement_theta_max 24.24
_cell_measurement_theta_min 2.38
_cell_volume 1026.9(4)
_computing_cell_refinement 'SAINT (Bruker, 2002)'
_computing_data_collection 'SMART (Bruker, 2002)'
_computing_data_reduction SAINT
_computing_molecular_graphics 'SHELXTL (Sheldrick, 2001)'
_computing_publication_material 'SHELXTL (Sheldrick, 2001)'
_computing_structure_refinement 'SHELXL-97 (Sheldrick, 2008)'
_computing_structure_solution 'SHELXS-97 (Sheldrick, 2008)'
_diffrn_ambient_temperature 200(2)
_diffrn_detector_area_resol_mean 836.6
_diffrn_measured_fraction_theta_full 1.000
_diffrn_measured_fraction_theta_max 0.995
_diffrn_measurement_device_type 'Bruker AXS APEX diffractometer'
_diffrn_measurement_method \w
_diffrn_radiation_monochromator graphite
_diffrn_radiation_source 'fine-focus sealed tube'
_diffrn_radiation_type MoK\a
_diffrn_radiation_wavelength 0.71073
_diffrn_reflns_av_R_equivalents 0.0456
_diffrn_reflns_av_sigmaI/netI 0.0586
_diffrn_reflns_limit_h_max 11
_diffrn_reflns_limit_h_min -11
_diffrn_reflns_limit_k_max 12
_diffrn_reflns_limit_k_min -12
_diffrn_reflns_limit_l_max 16
_diffrn_reflns_limit_l_min -16
_diffrn_reflns_number 13980
_diffrn_reflns_theta_full 25.00
_diffrn_reflns_theta_max 28.30
_diffrn_reflns_theta_min 1.65
_exptl_absorpt_coefficient_mu 0.365
_exptl_absorpt_correction_T_max 0.9752
_exptl_absorpt_correction_T_min 0.9204
_exptl_absorpt_correction_type multi-scan
_exptl_absorpt_process_details 'SADABS (Sheldrick, 2003)'
_exptl_crystal_colour colourless
_exptl_crystal_density_diffrn 1.420
_exptl_crystal_description plate
_exptl_crystal_F_000 460
_exptl_crystal_size_max 0.23
_exptl_crystal_size_mid 0.09
_exptl_crystal_size_min 0.07
_refine_diff_density_max 0.887
_refine_diff_density_min -0.612
_refine_diff_density_rms 0.076
_refine_ls_extinction_method none
_refine_ls_goodness_of_fit_ref 1.036
_refine_ls_hydrogen_treatment mixed
_refine_ls_matrix_type full
_refine_ls_number_parameters 261
_refine_ls_number_reflns 5075
_refine_ls_number_restraints 184
_refine_ls_restrained_S_all 1.190
_refine_ls_R_factor_all 0.1339
_refine_ls_R_factor_gt 0.0844
_refine_ls_shift/su_max 0.011
_refine_ls_shift/su_mean 0.001
_refine_ls_structure_factor_coef Fsqd
_refine_ls_weighting_details 'calc w=1/[\s^2^(Fo^2^)+(0.1121P)^2^+1.2238P] where P=(Fo^2^+2Fc^2^)/3'
_refine_ls_weighting_scheme calc
_refine_ls_wR_factor_gt 0.2153
_refine_ls_wR_factor_ref 0.2521
_reflns_number_gt 3036
_reflns_number_total 5075
_reflns_threshold_expression >2sigma(I)
_cod_data_source_file jo301600p_si_002.cif
_cod_data_source_block step001
_cod_database_code 4027693

loop_
_symmetry_equiv_pos_as_xyz
'x, y, z'
'-x, -y, -z'

loop_
_atom_site_label
_atom_site_type_symbol
_atom_site_fract_x
_atom_site_fract_y
_atom_site_fract_z
_atom_site_U_iso_or_equiv
_atom_site_adp_type
_atom_site_occupancy
_atom_site_symmetry_multiplicity
_atom_site_calc_flag
_atom_site_refinement_flags
_atom_site_disorder_assembly
_atom_site_disorder_group
C1 C 0.3956(5) -0.0086(5) 0.8393(3) 0.0458(11) Uani 1 1 d . . .
H1A H 0.4834 0.0229 0.8714 0.055 Uiso 1 1 calc R . .
H1B H 0.4381 -0.0893 0.8046 0.055 Uiso 1 1 calc R . .
C2 C 0.2792(6) -0.0570(5) 0.9276(4) 0.0465(10) Uani 1 1 d . . .
H2A H 0.3333 -0.1296 0.9850 0.056 Uiso 1 1 calc R . .
H2B H 0.1991 -0.1009 0.8974 0.056 Uiso 1 1 calc R . .
C3 C 0.2005(6) 0.0675(5) 0.9761(4) 0.0480(11) Uani 1 1 d . . .
H3A H 0.1191 0.0351 1.0297 0.058 Uiso 1 1 calc R . .
H3B H 0.2786 0.1043 1.0140 0.058 Uiso 1 1 calc R . .
C4 C 0.1273(5) 0.1846(5) 0.8885(4) 0.0447(10) Uani 1 1 d . . .
H4A H 0.0823 0.2669 0.9207 0.054 Uiso 1 1 calc R . .
H4B H 0.0415 0.1507 0.8560 0.054 Uiso 1 1 calc R . .
C5 C 0.2470(5) 0.2308(4) 0.8008(3) 0.0405(9) Uani 1 1 d . . .
H5A H 0.1948 0.3023 0.7418 0.049 Uiso 1 1 calc R . .
H5B H 0.3263 0.2753 0.8313 0.049 Uiso 1 1 calc R . .
C6 C 0.3524(4) 0.1063(4) 0.6523(3) 0.0344(9) Uani 1 1 d . . .
C7 C 0.2803(4) 0.2316(4) 0.5691(3) 0.0339(8) Uani 1 1 d . . .
H7A H 0.3039 0.3220 0.5876 0.041 Uiso 1 1 calc R . .
C8 C 0.1043(4) 0.2421(4) 0.5517(3) 0.0366(9) Uani 1 1 d . . .
H8A H 0.0715 0.1471 0.5568 0.044 Uiso 1 1 calc R . .
H8B H 0.0425 0.2913 0.6046 0.044 Uiso 1 1 calc R . .
C9 C 0.0885(4) 0.3294(4) 0.4369(3) 0.0362(9) Uani 1 1 d . . .
H9A H 0.1072 0.4282 0.4394 0.043 Uiso 1 1 calc R . .
C10 C -0.0671(5) 0.3400(5) 0.3814(4) 0.0452(11) Uani 1 1 d . . .
H10A H -0.1533 0.3598 0.4331 0.054 Uiso 1 1 calc R . .
H10B H -0.0739 0.4213 0.3195 0.054 Uiso 1 1 calc R . .
C11 C -0.0894(5) 0.2072(5) 0.3408(4) 0.0458(11) Uani 1 1 d . . .
H11A H -0.0992 0.1285 0.4031 0.055 Uiso 1 1 calc R . .
H11B H -0.1870 0.2246 0.2997 0.055 Uiso 1 1 calc R . .
C12 C 0.0476(5) 0.1653(5) 0.2685(4) 0.0444(10) Uani 1 1 d . . .
H12A H 0.0552 0.2430 0.2051 0.053 Uiso 1 1 calc R . .
H12B H 0.0294 0.0797 0.2417 0.053 Uiso 1 1 calc R . .
C13 C 0.2002(5) 0.1346(4) 0.3288(3) 0.0364(9) Uani 1 1 d . . .
H13A H 0.2882 0.1130 0.2776 0.044 Uiso 1 1 calc R . .
C14 C 0.2278(4) 0.2627(4) 0.3750(3) 0.0336(8) Uani 1 1 d . . .
H14A H 0.2632 0.3371 0.3154 0.040 Uiso 1 1 calc R . .
C15 C 0.4945(5) 0.2895(5) 0.4318(4) 0.0429(10) Uani 1 1 d . . .
H15A H 0.5720 0.2537 0.4881 0.064 Uiso 1 1 calc R . .
H15B H 0.4652 0.3919 0.4269 0.064 Uiso 1 1 calc R . .
H15C H 0.5391 0.2714 0.3622 0.064 Uiso 1 1 calc R . .
C16 C 0.2585(8) 0.5246(6) 0.0473(5) 0.0673(15) Uani 1 1 d . . .
H16A H 0.1656 0.5276 0.0964 0.081 Uiso 1 1 calc R . .
H16B H 0.3209 0.5983 0.0589 0.081 Uiso 1 1 calc R . .
Cl1 Cl 0.36977(19) 0.35846(15) 0.08007(12) 0.0692(5) Uani 1 1 d . . .
Cl2 Cl 0.1981(3) 0.56298(17) -0.08586(14) 0.0918(6) Uani 1 1 d . . .
N1 N 0.3235(4) 0.1083(4) 0.7572(3) 0.0387(8) Uani 1 1 d . . .
N2 N 0.3543(3) 0.2162(4) 0.4594(3) 0.0307(7) Uani 1 1 d . . .
H2N H 0.383(5) 0.121(5) 0.465(3) 0.037 Uiso 1 1 d . . .
O1 O 0.4306(3) 0.0052(3) 0.6205(2) 0.0407(7) Uani 1 1 d . . .
O2 O 0.1977(4) 0.0171(3) 0.4167(3) 0.0416(7) Uani 1 1 d . . .
H2O H 0.218(6) -0.053(6) 0.393(4) 0.050 Uiso 1 1 d . . .
B1 B 0.2995(6) 0.6910(5) 0.2796(4) 0.0490(12) Uani 1 1 d DU . .
F1 F 0.1872(5) 0.6111(4) 0.2688(3) 0.0860(11) Uani 1 1 d DU A .
F2 F 0.3287(11) 0.7720(10) 0.1832(5) 0.145(3) Uani 0.646(4) 1 d PDU A 1
F3 F 0.4448(7) 0.6186(7) 0.3090(7) 0.121(3) Uani 0.646(4) 1 d PDU A 1
F4 F 0.2573(9) 0.7680(8) 0.3559(7) 0.109(2) Uani 0.646(4) 1 d PDU A 1
F2' F 0.3238(19) 0.6457(17) 0.3867(7) 0.145(3) Uani 0.354(4) 1 d PDU A 2
F4' F 0.2454(15) 0.8298(10) 0.2637(12) 0.109(2) Uani 0.354(4) 1 d PDU A 2
F3' F 0.4176(13) 0.6508(13) 0.2211(12) 0.121(3) Uani 0.354(4) 1 d PDU A 2

loop_
_atom_site_aniso_label
_atom_site_aniso_U_11
_atom_site_aniso_U_22
_atom_site_aniso_U_33
_atom_site_aniso_U_23
_atom_site_aniso_U_13
_atom_site_aniso_U_12
C1 0.046(2) 0.050(3) 0.037(2) -0.0061(19) -0.0053(18) 0.011(2)
C2 0.054(3) 0.043(2) 0.041(2) -0.0041(19) -0.005(2) -0.006(2)
C3 0.053(3) 0.055(3) 0.037(2) -0.010(2) 0.0060(19) -0.011(2)
C4 0.040(2) 0.050(3) 0.046(2) -0.016(2) 0.0051(18) -0.0019(19)
C5 0.046(2) 0.039(2) 0.036(2) -0.0114(17) 0.0023(18) 0.0003(18)
C6 0.0269(18) 0.038(2) 0.037(2) -0.0060(16) -0.0004(15) 0.0001(15)
C7 0.0306(19) 0.037(2) 0.033(2) -0.0070(16) 0.0015(15) 0.0009(15)
C8 0.0298(19) 0.041(2) 0.036(2) -0.0056(17) 0.0065(15) 0.0021(16)
C9 0.0299(19) 0.037(2) 0.038(2) -0.0057(16) 0.0010(16) 0.0050(16)
C10 0.032(2) 0.050(3) 0.045(2) 0.0008(19) -0.0011(17) 0.0101(18)
C11 0.028(2) 0.062(3) 0.044(2) -0.004(2) -0.0062(17) -0.0022(19)
C12 0.036(2) 0.057(3) 0.040(2) -0.009(2) -0.0045(17) -0.0034(19)
C13 0.033(2) 0.042(2) 0.032(2) -0.0056(17) -0.0003(16) -0.0004(16)
C14 0.0292(18) 0.037(2) 0.0298(19) 0.0008(15) -0.0009(15) 0.0005(15)
C15 0.031(2) 0.056(3) 0.044(2) -0.012(2) 0.0031(17) -0.0116(18)
C16 0.078(4) 0.059(3) 0.063(3) -0.017(3) -0.012(3) 0.007(3)
Cl1 0.0819(10) 0.0549(8) 0.0629(9) -0.0005(6) -0.0047(7) 0.0030(7)
Cl2 0.1341(16) 0.0620(9) 0.0776(11) -0.0071(8) -0.0474(11) 0.0002(9)
N1 0.0418(19) 0.0376(18) 0.0336(18) -0.0065(14) 0.0002(14) 0.0049(15)
N2 0.0249(15) 0.0321(17) 0.0330(17) -0.0049(13) 0.0025(12) 0.0002(12)
O1 0.0403(16) 0.0414(16) 0.0363(15) -0.0089(12) -0.0004(12) 0.0110(12)
O2 0.0419(16) 0.0361(16) 0.0457(17) -0.0082(13) -0.0008(13) -0.0015(13)
B1 0.058(3) 0.040(3) 0.051(3) -0.014(2) 0.002(2) -0.008(2)
F1 0.114(3) 0.078(2) 0.080(2) -0.0284(19) 0.024(2) -0.052(2)
F2 0.206(7) 0.178(7) 0.061(3) 0.042(4) -0.049(4) -0.138(6)
F3 0.072(3) 0.094(4) 0.167(7) 0.025(5) 0.032(4) 0.006(3)
F4 0.135(5) 0.088(4) 0.125(5) -0.068(4) -0.001(5) -0.017(4)
F2' 0.206(7) 0.178(7) 0.061(3) 0.042(4) -0.049(4) -0.138(6)
F4' 0.135(5) 0.088(4) 0.125(5) -0.068(4) -0.001(5) -0.017(4)
F3' 0.072(3) 0.094(4) 0.167(7) 0.025(5) 0.032(4) 0.006(3)

loop_
_atom_type_symbol
_atom_type_description
_atom_type_scat_dispersion_real
_atom_type_scat_dispersion_imag
_atom_type_scat_source
C C 0.0033 0.0016 'International Tables Vol C Tables 4.2.6.8 and 6.1.1.4'
H H 0.0000 0.0000 'International Tables Vol C Tables 4.2.6.8 and 6.1.1.4'
N N 0.0061 0.0033 'International Tables Vol C Tables 4.2.6.8 and 6.1.1.4'
O O 0.0106 0.0060 'International Tables Vol C Tables 4.2.6.8 and 6.1.1.4'
B B 0.0013 0.0007 'International Tables Vol C Tables 4.2.6.8 and 6.1.1.4'
Cl Cl 0.1484 0.1585 'International Tables Vol C Tables 4.2.6.8 and 6.1.1.4'
F F 0.0171 0.0103 'International Tables Vol C Tables 4.2.6.8 and 6.1.1.4'

loop_
_geom_angle_atom_site_label_1
_geom_angle_atom_site_label_2
_geom_angle_atom_site_label_3
_geom_angle
N1 C1 C2 111.4(4)
C1 C2 C3 110.8(4)
C4 C3 C2 110.4(4)
C3 C4 C5 111.1(4)
N1 C5 C4 110.4(4)
O1 C6 N1 122.7(4)
O1 C6 C7 118.9(3)
N1 C6 C7 118.3(3)
C6 C7 N2 107.5(3)
C6 C7 C8 116.8(3)
N2 C7 C8 104.0(3)
C9 C8 C7 101.8(3)
C8 C9 C10 117.6(4)
C8 C9 C14 103.4(3)
C10 C9 C14 113.0(3)
C11 C10 C9 113.8(3)
C12 C11 C10 110.7(4)
C11 C12 C13 111.5(3)
O2 C13 C12 111.1(3)
O2 C13 C14 107.7(3)
C12 C13 C14 110.4(3)
C13 C14 N2 108.9(3)
C13 C14 C9 116.0(3)
N2 C14 C9 103.9(3)
Cl2 C16 Cl1 112.4(3)
C6 N1 C1 119.6(3)
C6 N1 C5 125.4(3)
C1 N1 C5 114.1(3)
C15 N2 C14 113.5(3)
C15 N2 C7 113.7(3)
C14 N2 C7 108.0(3)
F3' B1 F4 142.4(9)
F3' B1 F4' 118.1(8)
F4 B1 F4' 53.2(6)
F3' B1 F2 60.5(7)
F4 B1 F2 112.4(6)
F4' B1 F2 61.9(7)
F3' B1 F1 106.4(7)
F4 B1 F1 110.4(5)
F4' B1 F1 112.1(7)
F2 B1 F1 109.2(5)
F3' B1 F2' 112.3(9)
F4 B1 F2' 54.8(8)
F4' B1 F2' 107.5(8)
F2 B1 F2' 152.1(7)
F1 B1 F2' 98.8(6)
F3' B1 F3 49.3(7)
F4 B1 F3 105.2(6)
F4' B1 F3 131.2(8)
F2 B1 F3 103.0(6)
F1 B1 F3 116.5(5)
F2' B1 F3 63.1(8)

loop_
_geom_bond_atom_site_label_1
_geom_bond_atom_site_label_2
_geom_bond_distance
C1 N1 1.465(5)
C1 C2 1.511(6)
C2 C3 1.523(6)
C3 C4 1.511(7)
C4 C5 1.520(6)
C5 N1 1.469(5)
C6 O1 1.235(4)
C6 N1 1.338(5)
C6 C7 1.521(5)
C7 N2 1.522(5)
C7 C8 1.536(5)
C8 C9 1.528(5)
C9 C10 1.531(6)
C9 C14 1.539(5)
C10 C11 1.516(7)
C11 C12 1.519(6)
C12 C13 1.522(6)
C13 O2 1.425(5)
C13 C14 1.525(6)
C14 N2 1.525(5)
C15 N2 1.481(5)
C16 Cl2 1.739(6)
C16 Cl1 1.743(6)
B1 F3' 1.292(10)
B1 F4 1.339(7)
B1 F4' 1.340(9)
B1 F2 1.343(7)
B1 F1 1.352(6)
B1 F2' 1.353(9)
B1 F3 1.382(7)

loop_
_geom_hbond_atom_site_label_D
_geom_hbond_atom_site_label_H
_geom_hbond_atom_site_label_A
_geom_hbond_distance_DH
_geom_hbond_distance_HA
_geom_hbond_distance_DA
_geom_hbond_angle_DHA
_geom_hbond_site_symmetry_A
N2 H2N O1 0.92(5) 2.08(4) 2.618(4) 116(3) .
N2 H2N O2 0.92(5) 2.18(4) 2.659(5) 112(3) .
N2 H2N O1 0.92(5) 2.25(5) 2.942(4) 132(4) 2_656
O2 H2O F4 0.79(5) 1.87(6) 2.653(6) 172(5) 1_545
O2 H2O F4' 0.79(5) 2.16(6) 2.882(11) 153(5) 1_545

loop_
_geom_torsion_atom_site_label_1
_geom_torsion_atom_site_label_2
_geom_torsion_atom_site_label_3
_geom_torsion_atom_site_label_4
_geom_torsion
N1 C1 C2 C3 -54.0(5)
C1 C2 C3 C4 54.9(5)
C2 C3 C4 C5 -55.6(5)
C3 C4 C5 N1 55.0(5)
O1 C6 C7 N2 -12.6(5)
N1 C6 C7 N2 169.8(3)
O1 C6 C7 C8 103.7(4)
N1 C6 C7 C8 -73.8(5)
C6 C7 C8 C9 -155.6(3)
N2 C7 C8 C9 -37.3(4)
C7 C8 C9 C10 169.0(3)
C7 C8 C9 C14 43.7(4)
C8 C9 C10 C11 -76.2(5)
C14 C9 C10 C11 44.1(5)
C9 C10 C11 C12 -53.6(5)
C10 C11 C12 C13 60.2(5)
C11 C12 C13 O2 62.7(5)
C11 C12 C13 C14 -56.7(5)
O2 C13 C14 N2 43.1(4)
C12 C13 C14 N2 164.5(3)
O2 C13 C14 C9 -73.6(4)
C12 C13 C14 C9 47.9(4)
C8 C9 C14 C13 86.3(4)
C10 C9 C14 C13 -41.8(5)
C8 C9 C14 N2 -33.1(4)
C10 C9 C14 N2 -161.2(3)
O1 C6 N1 C1 4.6(6)
C7 C6 N1 C1 -177.9(4)
O1 C6 N1 C5 172.7(4)
C7 C6 N1 C5 -9.8(6)
C2 C1 N1 C6 -135.4(4)
C2 C1 N1 C5 55.2(5)
C4 C5 N1 C6 136.0(4)
C4 C5 N1 C1 -55.2(5)
C13 C14 N2 C15 118.6(4)
C9 C14 N2 C15 -117.3(4)
C13 C14 N2 C7 -114.4(3)
C9 C14 N2 C7 9.7(4)
C6 C7 N2 C15 -91.5(4)
C8 C7 N2 C15 144.0(3)
C6 C7 N2 C14 141.6(3)
C8 C7 N2 C14 17.1(4)
